data_1511572
loop_
_publ_author_name
'Meyer zu Altenschildesche, H.'
'Woerle, M.'
'Nesper, R.'

_publ_section_title
;
 Synthesis, properties and crystal structures of alpha-(Ca3 (B N2)2) and
 Ca9+x (B N2, C B N)6 - two compounds with (B N2)(3-) and (C B N)(4-)
 anions
;
_journal_name_full 'Journal of Alloys Compd.'
_journal_page_first 107
_journal_page_last 114
_journal_paper_doi 10.1016/S0925-8388(97)00148-5
_journal_volume 264
_journal_year 1998
_chemical_formula_sum 'B6 Ca9 N12'
_chemical_name_systematic 'Ca9 (B N2)6'
_space_group_IT_number 229
_symmetry_space_group_name_Hall '-I 4 2 3'
_symmetry_space_group_name_H-M 'I m -3 m'
_cell_angle_alpha 90
_cell_angle_beta 90
_cell_angle_gamma 90
_cell_formula_units_Z 1
_cell_length_a 7.3224
_cell_length_b 7.3224
_cell_length_c 7.3224
_cell_volume 392.609
_citation_journal_id_ASTM JALCEU
_cod_data_source_file boron4-x_221.cif
_cod_data_source_block B6Ca9N12
_cod_original_cell_volume 392.6091
_cod_database_code 1511572

loop_
_symmetry_equiv_pos_as_xyz
x,y,z
-y,x,z
-x,-y,z
y,-x,z
x,-y,-z
y,x,-z
-x,y,-z
-y,-x,-z
z,x,y
-x,z,y
-z,-x,y
x,-z,y
z,-x,-y
x,z,-y
-z,x,-y
-x,-z,-y
y,z,x
y,-z,-x
z,y,-x
-y,z,-x
-z,-y,-x
-y,-z,x
z,-y,x
-z,y,x
-x,-y,-z
y,-x,-z
x,y,-z
-y,x,-z
-x,y,z
-y,-x,z
x,-y,z
y,x,z
-z,-x,-y
x,-z,-y
z,x,-y
-x,z,-y
-z,x,y
-x,-z,y
z,-x,y
x,z,y
-y,-z,-x
-y,z,x
-z,-y,x
y,-z,x
z,y,x
y,z,-x
-z,y,-x
z,-y,-x
x+1/2,y+1/2,z+1/2
-y+1/2,x+1/2,z+1/2
-x+1/2,-y+1/2,z+1/2
y+1/2,-x+1/2,z+1/2
x+1/2,-y+1/2,-z+1/2
y+1/2,x+1/2,-z+1/2
-x+1/2,y+1/2,-z+1/2
-y+1/2,-x+1/2,-z+1/2
z+1/2,x+1/2,y+1/2
-x+1/2,z+1/2,y+1/2
-z+1/2,-x+1/2,y+1/2
x+1/2,-z+1/2,y+1/2
z+1/2,-x+1/2,-y+1/2
x+1/2,z+1/2,-y+1/2
-z+1/2,x+1/2,-y+1/2
-x+1/2,-z+1/2,-y+1/2
y+1/2,z+1/2,x+1/2
y+1/2,-z+1/2,-x+1/2
z+1/2,y+1/2,-x+1/2
-y+1/2,z+1/2,-x+1/2
-z+1/2,-y+1/2,-x+1/2
-y+1/2,-z+1/2,x+1/2
z+1/2,-y+1/2,x+1/2
-z+1/2,y+1/2,x+1/2
-x+1/2,-y+1/2,-z+1/2
y+1/2,-x+1/2,-z+1/2
x+1/2,y+1/2,-z+1/2
-y+1/2,x+1/2,-z+1/2
-x+1/2,y+1/2,z+1/2
-y+1/2,-x+1/2,z+1/2
x+1/2,-y+1/2,z+1/2
y+1/2,x+1/2,z+1/2
-z+1/2,-x+1/2,-y+1/2
x+1/2,-z+1/2,-y+1/2
z+1/2,x+1/2,-y+1/2
-x+1/2,z+1/2,-y+1/2
-z+1/2,x+1/2,y+1/2
-x+1/2,-z+1/2,y+1/2
z+1/2,-x+1/2,y+1/2
x+1/2,z+1/2,y+1/2
-y+1/2,-z+1/2,-x+1/2
-y+1/2,z+1/2,x+1/2
-z+1/2,-y+1/2,x+1/2
y+1/2,-z+1/2,x+1/2
z+1/2,y+1/2,x+1/2
y+1/2,z+1/2,-x+1/2
-z+1/2,y+1/2,-x+1/2
z+1/2,-y+1/2,-x+1/2

loop_
_atom_site_label
_atom_site_type_symbol
_atom_site_fract_x
_atom_site_fract_y
_atom_site_fract_z
_atom_site_occupancy
_atom_site_U_iso_or_equiv
B1 B+3 0 0.5 0.5 1 0.0
Ca1 Ca+2 0 0 0 1 0.0
Ca2 Ca+2 0.25 0.25 0.25 0.877 0.0
N1 N-3 0.6798 0 0 1 0.0
